data_4343258
loop_
_publ_author_name
'Ren, Hai-Yun'
'Yao, Ru-Xin'
'Zhang, Xian-Ming'

_publ_section_title
;
 Enhanced Catalysis Activity in a Coordinatively Unsaturated Cobalt-MOF
 Generated via Single-Crystal-to-Single-Crystal Dehydration.
;
_journal_issue 13
_journal_name_full 'Inorganic chemistry'
_journal_page_first 6312
_journal_page_last 6318
_journal_paper_doi 10.1021/acs.inorgchem.5b00606
_journal_volume 54
_journal_year 2015
_chemical_formula_sum 'C22 H20 Co3 O14'
_chemical_formula_weight 685.17
_chemical_name_systematic
; 
 ? 
;
_space_group_IT_number 14
_symmetry_cell_setting monoclinic
_symmetry_space_group_name_Hall '-P 2ybc'
_symmetry_space_group_name_H-M 'P 1 21/c 1'
_atom_sites_solution_hydrogens geom
_atom_sites_solution_primary direct
_atom_sites_solution_secondary difmap
_audit_creation_method SHELXL-97
_cell_angle_alpha 90.00
_cell_angle_beta 105.592(5)
_cell_angle_gamma 90.00
_cell_formula_units_Z 2
_cell_length_a 10.8471(5)
_cell_length_b 6.3389(3)
_cell_length_c 16.8839(8)
_cell_measurement_temperature 293(2)
_cell_volume 1118.19(9)
_computing_structure_refinement 'SHELXL-97 (Sheldrick, 1997)'
_computing_structure_solution 'SHELXS-97 (Sheldrick, 1990)'
_diffrn_ambient_temperature 293(2)
_diffrn_measured_fraction_theta_full 0.997
_diffrn_measured_fraction_theta_max 0.997
_diffrn_radiation_monochromator graphite
_diffrn_radiation_source 'fine-focus sealed tube'
_diffrn_radiation_type MoK\a
_diffrn_radiation_wavelength 0.71073
_diffrn_reflns_av_R_equivalents 0.0855
_diffrn_reflns_av_sigmaI/netI 0.0952
_diffrn_reflns_limit_h_max 13
_diffrn_reflns_limit_h_min -12
_diffrn_reflns_limit_k_max 4
_diffrn_reflns_limit_k_min -7
_diffrn_reflns_limit_l_max 8
_diffrn_reflns_limit_l_min -21
_diffrn_reflns_number 4443
_diffrn_reflns_theta_full 26.37
_diffrn_reflns_theta_max 26.37
_diffrn_reflns_theta_min 3.45
_exptl_absorpt_coefficient_mu 2.281
_exptl_absorpt_correction_T_max 0.8386
_exptl_absorpt_correction_T_min 0.6843
_exptl_crystal_colour pink
_exptl_crystal_density_diffrn 2.035
_exptl_crystal_density_method 'not measured'
_exptl_crystal_description pillar
_exptl_crystal_F_000 690
_exptl_crystal_size_max 0.18
_exptl_crystal_size_mid 0.12
_exptl_crystal_size_min 0.08
_refine_diff_density_max 1.211
_refine_diff_density_min -1.408
_refine_diff_density_rms 0.229
_refine_ls_extinction_method none
_refine_ls_goodness_of_fit_ref 1.052
_refine_ls_hydrogen_treatment mixed
_refine_ls_matrix_type full
_refine_ls_number_parameters 184
_refine_ls_number_reflns 2278
_refine_ls_number_restraints 0
_refine_ls_restrained_S_all 1.052
_refine_ls_R_factor_all 0.0892
_refine_ls_R_factor_gt 0.0573
_refine_ls_shift/su_max 0.000
_refine_ls_shift/su_mean 0.000
_refine_ls_structure_factor_coef Fsqd
_refine_ls_weighting_details 'calc w=1/[\s^2^(Fo^2^)+(0.1133P)^2^+0.0000P] where P=(Fo^2^+2Fc^2^)/3'
_refine_ls_weighting_scheme calc
_refine_ls_wR_factor_gt 0.1549
_refine_ls_wR_factor_ref 0.2064
_reflns_number_gt 1568
_reflns_number_total 2278
_reflns_threshold_expression >2sigma(I)
_cod_data_source_file ic5b00606_si_001.cif
_cod_data_source_block 1
_cod_depositor_comments
;
The following automatic conversions were performed:

'_symmetry_cell_setting' value 'Monoclinic' changed to 'monoclinic'
according to
/usr/data/users/saulius/crontab/automatic-downloads/rss-feeds/ACS/lib/dictionaries/cif_core.dic
dictionary named 'cif_core.dic' version 2.4.2 from 2011-04-26.

Automatic conversion script
Id: cif_fix_values 3271 2015-04-21 07:52:19Z andrius 

 Adding full bibliography for 4343258--4343259.cif.
;
_cod_original_cell_volume 1118.20(9)
_cod_original_sg_symbol_H-M P21/c
_cod_database_code 4343258

loop_
_symmetry_equiv_pos_as_xyz
'x, y, z'
'-x, y+1/2, -z+1/2'
'-x, -y, -z'
'x, -y-1/2, z-1/2'

loop_
_atom_site_label
_atom_site_type_symbol
_atom_site_fract_x
_atom_site_fract_y
_atom_site_fract_z
_atom_site_U_iso_or_equiv
_atom_site_adp_type
_atom_site_occupancy
_atom_site_symmetry_multiplicity
_atom_site_calc_flag
_atom_site_refinement_flags
Co1 Co 1.0000 1.0000 0.5000 0.0152(3) Uani 1 2 d S
Co2 Co 1.03419(6) 0.50306(8) 0.41605(5) 0.0194(3) Uani 1 1 d .
O5 O 0.9446(4) 0.6897(5) 0.4833(2) 0.0201(8) Uani 1 1 d .
O1 O 0.8599(3) 0.3740(6) 0.3452(2) 0.0285(9) Uani 1 1 d .
C7 C 0.6779(5) 0.2580(8) 0.1988(3) 0.0203(11) Uani 1 1 d .
H7 H 0.7151 0.3904 0.1997 0.024 Uiso 1 1 calc R
C1 C 0.8310(4) 0.1858(8) 0.3360(3) 0.0199(11) Uani 1 1 d .
C8 C 0.5366(4) 0.3468(7) 0.0619(3) 0.0186(11) Uani 1 1 d .
C9 C 0.4136(4) 0.4321(8) 0.0408(3) 0.0206(11) Uani 1 1 d .
H9 H 0.3548 0.3851 0.0680 0.025 Uiso 1 1 calc R
C6 C 0.5775(4) 0.1997(7) 0.1319(3) 0.0188(11) Uani 1 1 d .
C3 C 0.6666(5) -0.0766(8) 0.2606(3) 0.0242(12) Uani 1 1 d .
H3 H 0.6978 -0.1733 0.3026 0.029 Uiso 1 1 calc R
C2 C 0.7232(4) 0.1194(8) 0.2645(3) 0.0200(11) Uani 1 1 d .
C4 C 0.5649(5) -0.1318(8) 0.1957(4) 0.0258(12) Uani 1 1 d .
H4 H 0.5265 -0.2632 0.1951 0.031 Uiso 1 1 calc R
C5 C 0.5200(5) 0.0056(7) 0.1321(4) 0.0222(12) Uani 1 1 d .
H5A H 0.4504 -0.0319 0.0888 0.027 Uiso 1 1 calc R
O2 O 0.8849(4) 0.0372(6) 0.3819(3) 0.0289(10) Uani 1 1 d .
O1W O 1.0086(4) 0.7154(6) 0.3170(2) 0.0308(9) Uani 1 1 d .
H1WA H 0.9656 0.6564 0.2726 0.046 Uiso 1 1 d R
H1WB H 0.9685 0.8252 0.3259 0.046 Uiso 1 1 d R
O2W O 1.1399(4) 0.2985(6) 0.3571(3) 0.0301(9) Uani 1 1 d .
H2WA H 1.2072 0.3598 0.3522 0.045 Uiso 1 1 d R
H2WB H 1.1604 0.1864 0.3853 0.045 Uiso 1 1 d R
C10 C 0.3770(4) 0.5831(8) -0.0189(3) 0.0176(10) Uani 1 1 d .
C11 C 0.2428(4) 0.6721(7) -0.0356(3) 0.0186(11) Uani 1 1 d .
O4 O 0.1563(3) 0.5334(5) -0.0477(3) 0.0282(10) Uani 1 1 d .
O3 O 0.2245(3) 0.8618(5) -0.0342(3) 0.0265(9) Uani 1 1 d .
H5 H 0.880(7) 0.684(11) 0.461(5) 0.06(3) Uiso 1 1 d .

loop_
_atom_site_aniso_label
_atom_site_aniso_U_11
_atom_site_aniso_U_22
_atom_site_aniso_U_33
_atom_site_aniso_U_23
_atom_site_aniso_U_13
_atom_site_aniso_U_12
Co1 0.0137(5) 0.0150(6) 0.0145(6) 0.0017(3) 0.0000(4) -0.0002(3)
Co2 0.0210(5) 0.0184(5) 0.0178(5) -0.0001(3) 0.0033(3) -0.0021(2)
O5 0.0220(19) 0.0188(17) 0.017(2) 0.0015(15) 0.0009(16) -0.0027(14)
O1 0.0309(19) 0.026(2) 0.021(2) 0.0031(17) -0.0059(16) -0.0025(15)
C7 0.023(2) 0.023(2) 0.015(3) 0.004(2) 0.005(2) -0.0006(19)
C1 0.018(2) 0.028(3) 0.012(3) -0.003(2) 0.0021(19) -0.0007(19)
C8 0.016(2) 0.026(3) 0.014(3) 0.002(2) 0.0020(19) -0.0006(18)
C9 0.015(2) 0.028(3) 0.018(3) 0.001(2) 0.003(2) 0.000(2)
C6 0.020(2) 0.027(2) 0.009(2) 0.002(2) 0.0031(19) 0.0030(19)
C3 0.026(3) 0.028(3) 0.018(3) 0.003(2) 0.006(2) -0.001(2)
C2 0.019(2) 0.024(2) 0.017(3) 0.005(2) 0.005(2) 0.0048(19)
C4 0.027(3) 0.026(3) 0.022(3) 0.005(2) 0.002(2) -0.012(2)
C5 0.024(3) 0.029(3) 0.012(3) -0.003(2) 0.003(2) -0.0053(18)
O2 0.042(2) 0.0260(17) 0.009(2) 0.0067(17) -0.0095(17) 0.0041(16)
O1W 0.041(2) 0.037(2) 0.013(2) 0.0019(18) 0.0052(17) -0.0018(18)
O2W 0.036(2) 0.031(2) 0.027(2) 0.0050(18) 0.0158(18) 0.0044(16)
C10 0.018(2) 0.021(2) 0.013(3) -0.001(2) 0.0021(19) 0.0028(18)
C11 0.019(2) 0.026(3) 0.011(3) 0.002(2) 0.0041(19) -0.0008(19)
O4 0.0192(18) 0.0249(17) 0.042(3) -0.0058(18) 0.0102(18) -0.0009(14)
O3 0.0200(17) 0.0183(18) 0.036(2) 0.0027(17) -0.0013(16) 0.0025(14)

loop_
_atom_type_symbol
_atom_type_description
_atom_type_scat_dispersion_real
_atom_type_scat_dispersion_imag
_atom_type_scat_source
C C 0.0033 0.0016 'International Tables Vol C Tables 4.2.6.8 and 6.1.1.4'
H H 0.0000 0.0000 'International Tables Vol C Tables 4.2.6.8 and 6.1.1.4'
Co Co 0.3494 0.9721 'International Tables Vol C Tables 4.2.6.8 and 6.1.1.4'
O O 0.0106 0.0060 'International Tables Vol C Tables 4.2.6.8 and 6.1.1.4'

loop_
_geom_angle_atom_site_label_1
_geom_angle_atom_site_label_2
_geom_angle_atom_site_label_3
_geom_angle
_geom_angle_site_symmetry_1
_geom_angle_site_symmetry_3
O5 Co1 O5 180.000(1) . 3_776
O5 Co1 O2 84.15(14) . 1_565
O5 Co1 O2 95.85(14) 3_776 1_565
O5 Co1 O2 95.85(14) . 3_766
O5 Co1 O2 84.15(14) 3_776 3_766
O2 Co1 O2 180.000(1) 1_565 3_766
O5 Co1 O4 95.09(15) . 4_676
O5 Co1 O4 84.91(15) 3_776 4_676
O2 Co1 O4 88.93(18) 1_565 4_676
O2 Co1 O4 91.07(18) 3_766 4_676
O5 Co1 O4 84.91(15) . 2_655
O5 Co1 O4 95.09(15) 3_776 2_655
O2 Co1 O4 91.07(18) 1_565 2_655
O2 Co1 O4 88.93(18) 3_766 2_655
O4 Co1 O4 180.000(1) 4_676 2_655
O5 Co2 O5 81.38(15) 3_766 .
O5 Co2 O1W 176.47(15) 3_766 .
O5 Co2 O1W 95.15(15) . .
O5 Co2 O1 97.02(15) 3_766 .
O5 Co2 O1 92.95(15) . .
O1W Co2 O1 83.74(15) . .
O5 Co2 O2W 93.95(15) 3_766 .
O5 Co2 O2W 174.40(15) . .
O1W Co2 O2W 89.49(16) . .
O1 Co2 O2W 90.68(15) . .
O5 Co2 O3 91.76(15) 3_766 4_676
O5 Co2 O3 95.74(14) . 4_676
O1W Co2 O3 87.95(14) . 4_676
O1 Co2 O3 168.48(16) . 4_676
O2W Co2 O3 81.25(14) . 4_676
Co1 O5 Co2 119.50(18) . 3_766
Co1 O5 Co2 117.54(18) . .
Co2 O5 Co2 98.62(15) 3_766 .
C1 O1 Co2 127.2(3) . .
C6 C7 C2 120.6(5) . .
O1 C1 O2 125.9(5) . .
O1 C1 C2 119.3(4) . .
O2 C1 C2 114.8(4) . .
C9 C8 C10 118.1(5) . 3_665
C9 C8 C6 120.7(4) . .
C10 C8 C6 121.0(4) 3_665 .
C10 C9 C8 121.9(5) . .
C5 C6 C7 119.3(5) . .
C5 C6 C8 121.8(5) . .
C7 C6 C8 118.9(4) . .
C4 C3 C2 121.3(5) . .
C3 C2 C7 118.1(5) . .
C3 C2 C1 122.2(4) . .
C7 C2 C1 119.8(4) . .
C5 C4 C3 120.2(5) . .
C4 C5 C6 120.4(5) . .
C1 O2 Co1 137.8(4) . 1_545
C9 C10 C8 120.0(4) . 3_665
C9 C10 C11 118.1(4) . .
C8 C10 C11 121.9(4) 3_665 .
O3 C11 O4 124.9(4) . .
O3 C11 C10 121.1(4) . .
O4 C11 C10 114.0(4) . .
C11 O4 Co1 131.1(4) . 2_645
C11 O3 Co2 121.4(3) . 4_475

loop_
_geom_bond_atom_site_label_1
_geom_bond_atom_site_label_2
_geom_bond_distance
_geom_bond_site_symmetry_2
Co1 O5 2.054(3) .
Co1 O5 2.054(3) 3_776
Co1 O2 2.062(4) 1_565
Co1 O2 2.062(4) 3_766
Co1 O4 2.074(4) 4_676
Co1 O4 2.074(4) 2_655
Co2 O5 2.055(4) 3_766
Co2 O5 2.056(4) .
Co2 O1W 2.106(4) .
Co2 O1 2.112(3) .
Co2 O2W 2.145(4) .
Co2 O3 2.184(3) 4_676
O5 Co2 2.055(4) 3_766
O1 C1 1.233(6) .
C7 C6 1.392(7) .
C7 C2 1.397(7) .
C1 O2 1.259(6) .
C1 C2 1.498(7) .
C8 C9 1.394(6) .
C8 C10 1.403(7) 3_665
C8 C6 1.476(7) .
C9 C10 1.369(7) .
C6 C5 1.380(6) .
C3 C4 1.374(7) .
C3 C2 1.380(7) .
C4 C5 1.366(8) .
O2 Co1 2.062(4) 1_545
C10 C8 1.403(7) 3_665
C10 C11 1.516(6) .
C11 O3 1.220(6) .
C11 O4 1.262(6) .
O4 Co1 2.074(4) 2_645
O3 Co2 2.184(3) 4_475
